data_7702620
loop_
_publ_author_name
'Yamamoto, Youhei'
'Suzuki, Takayoshi'
'Kaizaki, Sumio'

_publ_section_title
;
 Syntheses, structures, magnetic, and spectroscopic properties of
 cobalt(ii), nickel(ii) and zinc(ii) complexes containing
 2-(6-methyl)pyridyl-substituted nitronyl and imino nitroxide&#x2020;
;
_journal_issue 19
_journal_name_full 'Journal of the Chemical Society, Dalton Transactions'
_journal_page_first 2943
_journal_paper_doi 10.1039/b103647p
_journal_year 2001
_chemical_formula_moiety '(Ni Cl2 (C13 H18 N3 O))'
_chemical_formula_sum 'C13 H18 Cl2 N3 Ni O'
_chemical_formula_weight 361.91
_chemical_name_common '[{NiCl(IMmepy)}~2~(\m-Cl)~2~]'
_chemical_name_systematic
;
Bis(\m-chloro)bis(chloro(2-(6'-methyl-2'-pyridyl)-4,4,5,5-
tetramethylimidazoline-1-oxy)nickel(II))
;
_space_group_IT_number 14
_space_group_name_Hall '-P 2ybc'
_space_group_name_H-M_alt 'P 1 21/c 1'
_symmetry_cell_setting monoclinic
_symmetry_space_group_name_H-M 'P 1 21/c 1'
_atom_sites_solution_hydrogens geom
_atom_sites_solution_primary direct
_atom_sites_solution_secondary difmap
_audit_creation_method SHELXL-97
_cell_angle_alpha 90.00
_cell_angle_beta 99.292(11)
_cell_angle_gamma 90.00
_cell_formula_units_Z 4
_cell_length_a 10.2119(19)
_cell_length_b 10.892(3)
_cell_length_c 14.5148(17)
_cell_measurement_reflns_used 25
_cell_measurement_temperature 293(2)
_cell_measurement_theta_max 15.0
_cell_measurement_theta_min 14.8
_cell_volume 1593.3(6)
_computing_cell_refinement 'MSC/AFC Diffractometer Control'
_computing_data_collection 'MSC/AFC Diffractometer Control'
_computing_data_reduction 'teXsan Ver. 1.10'
_computing_molecular_graphics ORTEP
_computing_publication_material 'SHELXL-97 (Sheldrick, 1997)'
_computing_structure_refinement 'SHELXL-97 (Sheldrick, 1997)'
_computing_structure_solution 'SHELXS-86 (Sheldrick, 1990)'
_diffrn_ambient_temperature 293(2)
_diffrn_measured_fraction_theta_full 1.000
_diffrn_measured_fraction_theta_max 1.000
_diffrn_measurement_device_type 'Rigaku AFC5R'
_diffrn_measurement_method \w-2\q
_diffrn_radiation_monochromator graphite
_diffrn_radiation_source 'rotatiing anode'
_diffrn_radiation_type 'Mo K\a'
_diffrn_radiation_wavelength 0.71069
_diffrn_reflns_av_R_equivalents 0.0127
_diffrn_reflns_av_sigmaI/netI 0.0264
_diffrn_reflns_limit_h_max 14
_diffrn_reflns_limit_h_min -14
_diffrn_reflns_limit_k_max 15
_diffrn_reflns_limit_k_min 0
_diffrn_reflns_limit_l_max 0
_diffrn_reflns_limit_l_min -20
_diffrn_reflns_number 4821
_diffrn_reflns_theta_full 30.00
_diffrn_reflns_theta_max 30.00
_diffrn_reflns_theta_min 2.02
_diffrn_standards_decay_% 0.51
_diffrn_standards_interval_count 150
_diffrn_standards_number 3
_exptl_absorpt_coefficient_mu 1.551
_exptl_absorpt_correction_T_max 0.810
_exptl_absorpt_correction_T_min 0.488
_exptl_absorpt_correction_type integration
_exptl_absorpt_process_details Coppens_numerical
_exptl_crystal_colour orange
_exptl_crystal_density_diffrn 1.509
_exptl_crystal_density_method 'not measured'
_exptl_crystal_description plate
_exptl_crystal_F_000 748
_exptl_crystal_size_max 0.60
_exptl_crystal_size_mid 0.40
_exptl_crystal_size_min 0.10
_refine_diff_density_max 0.406
_refine_diff_density_min -0.414
_refine_diff_density_rms 0.082
_refine_ls_extinction_method none
_refine_ls_goodness_of_fit_ref 1.040
_refine_ls_hydrogen_treatment constr
_refine_ls_matrix_type full
_refine_ls_number_parameters 186
_refine_ls_number_reflns 4651
_refine_ls_number_restraints 0
_refine_ls_restrained_S_all 1.040
_refine_ls_R_factor_all 0.0563
_refine_ls_R_factor_gt 0.0300
_refine_ls_shift/su_max 0.005
_refine_ls_shift/su_mean 0.000
_refine_ls_structure_factor_coef Fsqd
_refine_ls_weighting_details 'calc w=1/[\s^2^(Fo^2^)+(0.0399P)^2^+0.3576P] where P=(Fo^2^+2Fc^2^)/3'
_refine_ls_weighting_scheme calc
_refine_ls_wR_factor_gt 0.0759
_refine_ls_wR_factor_ref 0.0847
_reflns_number_gt 3429
_reflns_number_total 4651
_reflns_threshold_expression 'I > 2\s(I)'
_cod_data_source_file b103647p.txt
_cod_data_source_block NiIMmepy
_cod_original_cell_volume 1593.3(5)
_cod_database_code 7702620

loop_
_symmetry_equiv_pos_as_xyz
'x, y, z'
'-x, y+1/2, -z+1/2'
'-x, -y, -z'
'x, -y-1/2, z-1/2'

loop_
_atom_site_label
_atom_site_type_symbol
_atom_site_fract_x
_atom_site_fract_y
_atom_site_fract_z
_atom_site_U_iso_or_equiv
_atom_site_adp_type
_atom_site_occupancy
_atom_site_symmetry_multiplicity
_atom_site_calc_flag
_atom_site_refinement_flags
Ni Ni 0.60593(2) 0.11072(2) 0.458157(17) 0.02992(7) Uani 1 1 d .
Cl1 Cl 0.72063(6) 0.09427(5) 0.33619(4) 0.04597(13) Uani 1 1 d .
Cl2 Cl 0.41531(5) 0.10980(4) 0.53040(4) 0.04392(13) Uani 1 1 d .
O O 0.91694(18) 0.42756(14) 0.64487(14) 0.0605(5) Uani 1 1 d .
N1 N 0.74847(15) 0.16713(13) 0.56055(11) 0.0296(3) Uani 1 1 d .
N2 N 0.87549(17) 0.31953(15) 0.62770(13) 0.0388(4) Uani 1 1 d .
N3 N 0.59300(15) 0.30179(14) 0.43772(11) 0.0326(3) Uani 1 1 d .
C1 C 0.76823(18) 0.28448(16) 0.56222(13) 0.0317(4) Uani 1 1 d .
C2 C 0.84273(19) 0.10802(16) 0.63702(13) 0.0337(4) Uani 1 1 d .
C3 C 0.9536(2) 0.20720(18) 0.66147(16) 0.0412(4) Uani 1 1 d .
C4 C 0.8941(2) -0.01089(18) 0.60198(18) 0.0453(5) Uani 1 1 d .
H4A H 0.8258 -0.0723 0.5972 0.055 Uiso 1 1 calc R
H4B H 0.9701 -0.0381 0.6449 0.055 Uiso 1 1 calc R
H4C H 0.9188 0.0024 0.5417 0.055 Uiso 1 1 calc R
C5 C 0.7645(3) 0.0837(2) 0.71612(16) 0.0530(6) Uani 1 1 d .
H5A H 0.7385 0.1604 0.7403 0.064 Uiso 1 1 calc R
H5B H 0.8189 0.0389 0.7650 0.064 Uiso 1 1 calc R
H5C H 0.6868 0.0364 0.6929 0.064 Uiso 1 1 calc R
C6 C 1.0634(2) 0.2002(2) 0.6015(2) 0.0619(7) Uani 1 1 d .
H6A H 1.1182 0.1298 0.6195 0.075 Uiso 1 1 calc R
H6B H 1.1165 0.2733 0.6103 0.075 Uiso 1 1 calc R
H6C H 1.0244 0.1931 0.5369 0.075 Uiso 1 1 calc R
C7 C 1.0109(3) 0.2176(3) 0.76418(19) 0.0643(7) Uani 1 1 d .
H7A H 1.0503 0.1407 0.7859 0.077 Uiso 1 1 calc R
H7B H 0.9415 0.2379 0.7989 0.077 Uiso 1 1 calc R
H7C H 1.0774 0.2807 0.7727 0.077 Uiso 1 1 calc R
C8 C 0.68686(19) 0.36530(16) 0.49546(14) 0.0335(4) Uani 1 1 d .
C9 C 0.7035(2) 0.49101(17) 0.48857(17) 0.0432(5) Uani 1 1 d .
H9 H 0.7694 0.5322 0.5286 0.052 Uiso 1 1 calc R
C10 C 0.6189(3) 0.55320(19) 0.42003(18) 0.0502(6) Uani 1 1 d .
H10 H 0.6266 0.6377 0.4137 0.060 Uiso 1 1 calc R
C11 C 0.5238(2) 0.48981(19) 0.36169(17) 0.0461(5) Uani 1 1 d .
H11 H 0.4664 0.5315 0.3159 0.055 Uiso 1 1 calc R
C12 C 0.5125(2) 0.36226(19) 0.37074(15) 0.0394(4) Uani 1 1 d .
C13 C 0.4116(3) 0.2901(2) 0.30743(19) 0.0602(7) Uani 1 1 d .
H13A H 0.3552 0.2476 0.3437 0.073 Uiso 1 1 calc R
H13B H 0.4555 0.2317 0.2734 0.073 Uiso 1 1 calc R
H13C H 0.3591 0.3446 0.2644 0.073 Uiso 1 1 calc R

loop_
_atom_site_aniso_label
_atom_site_aniso_U_11
_atom_site_aniso_U_22
_atom_site_aniso_U_33
_atom_site_aniso_U_23
_atom_site_aniso_U_13
_atom_site_aniso_U_12
Ni 0.02819(12) 0.02293(11) 0.03786(13) -0.00185(9) 0.00297(9) -0.00329(9)
Cl1 0.0506(3) 0.0438(3) 0.0462(3) -0.0025(2) 0.0160(2) -0.0009(2)
Cl2 0.0396(2) 0.0245(2) 0.0716(3) -0.0048(2) 0.0208(2) -0.00370(17)
O 0.0622(11) 0.0311(7) 0.0804(13) -0.0151(8) -0.0118(9) -0.0097(7)
N1 0.0294(7) 0.0230(6) 0.0359(8) -0.0020(6) 0.0036(6) -0.0005(5)
N2 0.0369(8) 0.0276(7) 0.0491(10) -0.0088(7) -0.0015(7) -0.0030(6)
N3 0.0305(7) 0.0259(7) 0.0412(8) 0.0020(6) 0.0052(7) 0.0012(6)
C1 0.0304(8) 0.0253(8) 0.0390(9) -0.0040(7) 0.0044(7) -0.0015(7)
C2 0.0351(9) 0.0295(8) 0.0347(9) -0.0031(7) 0.0001(7) 0.0015(7)
C3 0.0347(10) 0.0326(9) 0.0528(12) -0.0080(9) -0.0035(9) 0.0027(8)
C4 0.0419(11) 0.0272(9) 0.0639(14) -0.0034(9) 0.0002(10) 0.0066(8)
C5 0.0611(15) 0.0585(14) 0.0405(11) 0.0053(10) 0.0111(11) -0.0032(12)
C6 0.0399(12) 0.0475(13) 0.101(2) -0.0155(14) 0.0182(13) -0.0034(10)
C7 0.0612(16) 0.0517(14) 0.0680(17) -0.0148(12) -0.0258(13) 0.0048(12)
C8 0.0343(9) 0.0241(8) 0.0434(10) -0.0011(7) 0.0096(8) 0.0012(7)
C9 0.0489(12) 0.0238(8) 0.0573(13) -0.0014(8) 0.0097(10) -0.0029(8)
C10 0.0632(15) 0.0239(9) 0.0664(15) 0.0083(9) 0.0194(12) 0.0055(9)
C11 0.0499(12) 0.0365(10) 0.0528(13) 0.0129(9) 0.0115(10) 0.0116(9)
C12 0.0377(10) 0.0363(10) 0.0445(11) 0.0063(8) 0.0076(8) 0.0052(8)
C13 0.0538(14) 0.0540(14) 0.0650(16) 0.0091(12) -0.0146(12) 0.0004(11)

loop_
_atom_type_symbol
_atom_type_description
_atom_type_scat_dispersion_real
_atom_type_scat_dispersion_imag
_atom_type_scat_source
Ni Ni 0.3393 1.1124 'International Tables Vol C Tables 4.2.6.8 and 6.1.1.4'
Cl Cl 0.1484 0.1585 'International Tables Vol C Tables 4.2.6.8 and 6.1.1.4'
C C 0.0033 0.0016 'International Tables Vol C Tables 4.2.6.8 and 6.1.1.4'
H H 0.0000 0.0000 'International Tables Vol C Tables 4.2.6.8 and 6.1.1.4'
N N 0.0061 0.0033 'International Tables Vol C Tables 4.2.6.8 and 6.1.1.4'
O O 0.0106 0.0060 'International Tables Vol C Tables 4.2.6.8 and 6.1.1.4'

loop_
_geom_angle_atom_site_label_1
_geom_angle_atom_site_label_2
_geom_angle_atom_site_label_3
_geom_angle
_geom_angle_site_symmetry_3
N1 Ni N3 79.78(6) .
N1 Ni Cl1 101.38(5) .
N3 Ni Cl1 89.81(5) .
N1 Ni Cl2 103.00(5) .
N3 Ni Cl2 91.69(4) .
Cl1 Ni Cl2 155.45(3) .
N1 Ni Cl2 108.44(4) 3_656
N3 Ni Cl2 170.94(5) 3_656
Cl1 Ni Cl2 92.19(2) 3_656
Cl2 Ni Cl2 82.849(18) 3_656
Ni Cl2 Ni 97.150(18) 3_656
C1 N1 C2 109.41(15) .
C1 N1 Ni 114.19(13) .
C2 N1 Ni 136.39(11) .
O N2 C1 126.62(18) .
O N2 C3 123.56(17) .
C1 N2 C3 108.66(15) .
C12 N3 C8 119.14(17) .
C12 N3 Ni 127.27(14) .
C8 N3 Ni 113.29(12) .
N1 C1 N2 112.93(17) .
N1 C1 C8 120.76(17) .
N2 C1 C8 126.20(16) .
N1 C2 C4 109.60(16) .
N1 C2 C5 106.35(17) .
C4 C2 C5 110.84(18) .
N1 C2 C3 103.13(15) .
C4 C2 C3 112.93(17) .
C5 C2 C3 113.44(17) .
N2 C3 C7 111.19(18) .
N2 C3 C6 104.78(19) .
C7 C3 C6 111.2(2) .
N2 C3 C2 99.33(15) .
C7 C3 C2 115.2(2) .
C6 C3 C2 114.02(17) .
C2 C4 H4A 109.5 .
C2 C4 H4B 109.5 .
H4A C4 H4B 109.5 .
C2 C4 H4C 109.5 .
H4A C4 H4C 109.5 .
H4B C4 H4C 109.5 .
C2 C5 H5A 109.5 .
C2 C5 H5B 109.5 .
H5A C5 H5B 109.5 .
C2 C5 H5C 109.5 .
H5A C5 H5C 109.5 .
H5B C5 H5C 109.5 .
C3 C6 H6A 109.5 .
C3 C6 H6B 109.5 .
H6A C6 H6B 109.5 .
C3 C6 H6C 109.5 .
H6A C6 H6C 109.5 .
H6B C6 H6C 109.5 .
C3 C7 H7A 109.5 .
C3 C7 H7B 109.5 .
H7A C7 H7B 109.5 .
C3 C7 H7C 109.5 .
H7A C7 H7C 109.5 .
H7B C7 H7C 109.5 .
N3 C8 C9 122.84(19) .
N3 C8 C1 111.78(15) .
C9 C8 C1 125.35(19) .
C10 C9 C8 117.7(2) .
C10 C9 H9 121.1 .
C8 C9 H9 121.1 .
C11 C10 C9 119.76(19) .
C11 C10 H10 120.1 .
C9 C10 H10 120.1 .
C10 C11 C12 120.2(2) .
C10 C11 H11 119.9 .
C12 C11 H11 119.9 .
N3 C12 C11 120.3(2) .
N3 C12 C13 118.07(19) .
C11 C12 C13 121.6(2) .
C12 C13 H13A 109.5 .
C12 C13 H13B 109.5 .
H13A C13 H13B 109.5 .
C12 C13 H13C 109.5 .
H13A C13 H13C 109.5 .
H13B C13 H13C 109.5 .

loop_
_geom_bond_atom_site_label_1
_geom_bond_atom_site_label_2
_geom_bond_distance
_geom_bond_site_symmetry_2
Ni N1 2.0016(15) .
Ni N3 2.1033(16) .
Ni Cl1 2.2820(6) .
Ni Cl2 2.3554(7) .
Ni Cl2 2.4197(8) 3_656
Cl2 Ni 2.4197(8) 3_656
O N2 1.262(2) .
N1 C1 1.294(2) .
N1 C2 1.493(2) .
N2 C1 1.383(2) .
N2 C3 1.499(3) .
N3 C12 1.341(3) .
N3 C8 1.356(2) .
C1 C8 1.464(3) .
C2 C4 1.516(3) .
C2 C5 1.524(3) .
C2 C3 1.564(3) .
C3 C7 1.515(3) .
C3 C6 1.528(3) .
C4 H4A 0.9600 .
C4 H4B 0.9600 .
C4 H4C 0.9600 .
C5 H5A 0.9600 .
C5 H5B 0.9600 .
C5 H5C 0.9600 .
C6 H6A 0.9600 .
C6 H6B 0.9600 .
C6 H6C 0.9600 .
C7 H7A 0.9600 .
C7 H7B 0.9600 .
C7 H7C 0.9600 .
C8 C9 1.385(2) .
C9 C10 1.385(3) .
C9 H9 0.9300 .
C10 C11 1.368(4) .
C10 H10 0.9300 .
C11 C12 1.402(3) .
C11 H11 0.9300 .
C12 C13 1.489(3) .
C13 H13A 0.9600 .
C13 H13B 0.9600 .
C13 H13C 0.9600 .

loop_
_geom_torsion_atom_site_label_1
_geom_torsion_atom_site_label_2
_geom_torsion_atom_site_label_3
_geom_torsion_atom_site_label_4
_geom_torsion
_geom_torsion_site_symmetry_1
_geom_torsion_site_symmetry_4
N1 Ni Cl2 Ni -107.35(5) . 3_656
N3 Ni Cl2 Ni 172.75(5) . 3_656
Cl1 Ni Cl2 Ni 79.52(5) . 3_656
Cl2 Ni Cl2 Ni 0.0 3_656 3_656
N3 Ni N1 C1 -3.29(13) . .
Cl1 Ni N1 C1 84.43(13) . .
Cl2 Ni N1 C1 -92.66(13) . .
Cl2 Ni N1 C1 -179.35(12) 3_656 .
N3 Ni N1 C2 178.04(18) . .
Cl1 Ni N1 C2 -94.24(17) . .
Cl2 Ni N1 C2 88.66(17) . .
Cl2 Ni N1 C2 1.97(18) 3_656 .
N1 Ni N3 C12 177.77(17) . .
Cl1 Ni N3 C12 76.16(16) . .
Cl2 Ni N3 C12 -79.33(16) . .
Cl2 Ni N3 C12 -26.7(4) 3_656 .
N1 Ni N3 C8 4.05(13) . .
Cl1 Ni N3 C8 -97.55(13) . .
Cl2 Ni N3 C8 106.96(13) . .
Cl2 Ni N3 C8 159.6(2) 3_656 .
C2 N1 C1 N2 4.9(2) . .
Ni N1 C1 N2 -174.11(12) . .
C2 N1 C1 C8 -178.76(16) . .
Ni N1 C1 C8 2.2(2) . .
O N2 C1 N1 -179.5(2) . .
C3 N2 C1 N1 12.6(2) . .
O N2 C1 C8 4.4(3) . .
C3 N2 C1 C8 -163.53(18) . .
C1 N1 C2 C4 -139.72(17) . .
Ni N1 C2 C4 39.0(2) . .
C1 N1 C2 C5 100.40(19) . .
Ni N1 C2 C5 -80.9(2) . .
C1 N1 C2 C3 -19.2(2) . .
Ni N1 C2 C3 159.50(14) . .
O N2 C3 C7 47.2(3) . .
C1 N2 C3 C7 -144.4(2) . .
O N2 C3 C6 -73.0(3) . .
C1 N2 C3 C6 95.36(19) . .
O N2 C3 C2 168.95(19) . .
C1 N2 C3 C2 -22.7(2) . .
N1 C2 C3 N2 24.11(19) . .
C4 C2 C3 N2 142.31(18) . .
C5 C2 C3 N2 -90.5(2) . .
N1 C2 C3 C7 142.92(18) . .
C4 C2 C3 C7 -98.9(2) . .
C5 C2 C3 C7 28.3(3) . .
N1 C2 C3 C6 -86.8(2) . .
C4 C2 C3 C6 31.4(3) . .
C5 C2 C3 C6 158.6(2) . .
C12 N3 C8 C9 0.1(3) . .
Ni N3 C8 C9 174.38(16) . .
C12 N3 C8 C1 -178.23(17) . .
Ni N3 C8 C1 -3.95(19) . .
N1 C1 C8 N3 1.3(3) . .
N2 C1 C8 N3 177.10(18) . .
N1 C1 C8 C9 -177.0(2) . .
N2 C1 C8 C9 -1.2(3) . .
N3 C8 C9 C10 0.7(3) . .
C1 C8 C9 C10 178.8(2) . .
C8 C9 C10 C11 -0.6(3) . .
C9 C10 C11 C12 -0.4(4) . .
C8 N3 C12 C11 -1.1(3) . .
Ni N3 C12 C11 -174.50(15) . .
C8 N3 C12 C13 179.1(2) . .
Ni N3 C12 C13 5.7(3) . .
C10 C11 C12 N3 1.3(3) . .
C10 C11 C12 C13 -179.0(2) . .
